data_7709657
loop_
_publ_author_name
'Drescher, Wiebke'
'Kleeberg, Christian'

_publ_section_title
;
 Ligand properties of boryl ligands in bis-boryl rhodium(iii) complexes: a
 case study
;
_journal_name_full 'Dalton Transactions'
_journal_paper_doi 10.1039/D1DT04276A
_journal_year 2022
_chemical_formula_moiety 'C24 H44 B2 O4 P4 Rh, C32 H12 B F24, C7 H8'
_chemical_formula_sum 'C63 H64 B3 F24 O4 P4 Rh'
_chemical_formula_weight 1600.36
_space_group_crystal_system triclinic
_space_group_IT_number 2
_space_group_name_Hall '-P 1'
_space_group_name_H-M_alt 'P -1'
_atom_sites_solution_hydrogens geom
_atom_sites_solution_primary iterative
_atom_sites_solution_secondary difmap
_audit_creation_method SHELXL-2018/3
_audit_update_record
;
2021-12-20 deposited with the CCDC.	2022-02-24 downloaded from the CCDC.
;
_cell_angle_alpha 79.347(2)
_cell_angle_beta 86.005(2)
_cell_angle_gamma 83.375(2)
_cell_formula_units_Z 2
_cell_length_a 13.0318(3)
_cell_length_b 13.3464(3)
_cell_length_c 20.4288(5)
_cell_measurement_reflns_used 99020
_cell_measurement_temperature 100(2)
_cell_measurement_theta_max 32.7040
_cell_measurement_theta_min 2.6210
_cell_volume 3464.32(14)
_computing_cell_refinement
;
 CrysAlisPro 1.171.40.50a (Rigaku Oxford Diffraction, 2019)
;
_computing_data_collection
;
 CrysAlisPro 1.171.40.50a (Rigaku Oxford Diffraction, 2019)
;
_computing_data_reduction
;
 CrysAlisPro 1.171.40.50a (Rigaku Oxford Diffraction, 2019)
;
_computing_molecular_graphics
;
 K. Brandenburg, 2017, Diamond 4.4.1, Crystal Impact GbR, Bonn, Germany.
;
_computing_publication_material
;
 WinGX v2014.1 (L. J. Farrugia, J. Appl. Cryst., 2012, 45, 849-854.)
;
_computing_structure_refinement
;
 SHELXL-2018/3 (G. M. Sheldrick, Acta Cryst., 2015, C71, 3--8)
;
_computing_structure_solution
;
 SHELXT (Ver. 2014/5) (G. M. Sheldrick, Acta Cryst., 2015, A71, 3--8)
;
_diffrn_ambient_environment N~2~
_diffrn_ambient_temperature 100(2)
_diffrn_detector 'CCD plate'
_diffrn_detector_type HyPix
_diffrn_measured_fraction_theta_full 0.999
_diffrn_measured_fraction_theta_max 0.999
_diffrn_measurement_device 'four-circle diffractometer'
_diffrn_measurement_device_type 'XtaLAB Synergy, Single source at offset/far, HyPix'
_diffrn_measurement_method \w-scan
_diffrn_radiation_monochromator mirror
_diffrn_radiation_probe x-ray
_diffrn_radiation_type MoK\a
_diffrn_radiation_wavelength 0.71073
_diffrn_reflns_av_R_equivalents 0.0573
_diffrn_reflns_av_unetI/netI 0.0227
_diffrn_reflns_Laue_measured_fraction_full 0.999
_diffrn_reflns_Laue_measured_fraction_max 0.999
_diffrn_reflns_limit_h_max 17
_diffrn_reflns_limit_h_min -17
_diffrn_reflns_limit_k_max 17
_diffrn_reflns_limit_k_min -17
_diffrn_reflns_limit_l_max 27
_diffrn_reflns_limit_l_min -27
_diffrn_reflns_number 270981
_diffrn_reflns_point_group_measured_fraction_full 0.999
_diffrn_reflns_point_group_measured_fraction_max 0.999
_diffrn_reflns_theta_full 25.242
_diffrn_reflns_theta_max 28.282
_diffrn_reflns_theta_min 2.622
_diffrn_source 'micro-focus sealed X-ray tube'
_diffrn_source_type 'PhotonJet (Mo) X-ray Source'
_exptl_absorpt_coefficient_mu 0.449
_exptl_absorpt_correction_T_max 1.000
_exptl_absorpt_correction_T_min 0.379
_exptl_absorpt_correction_type gaussian
_exptl_absorpt_process_details
;
 CrysAlisPro 1.171.40.50a (Rigaku Oxford Diffraction, 2019)
 Numerical absorption correction based on gaussian integration over
 a multifaceted crystal model Empirical absorption correction using 
 spherical harmonics, implemented in SCALE3 ABSPACK scaling algorithm.

 Empirical correction (ABSPACK) includes:
 - Absorption correction using spherical harmonics
 - Frame scaling
;
_exptl_crystal_colour 'clear colourless'
_exptl_crystal_density_diffrn 1.534
_exptl_crystal_description rhombohedron
_exptl_crystal_F_000 1620
_exptl_crystal_recrystallization_method
;
 From a solution in toluene at -40\%C.
;
_exptl_crystal_size_max 0.252
_exptl_crystal_size_mid 0.116
_exptl_crystal_size_min 0.035
_refine_diff_density_max 2.016
_refine_diff_density_min -1.119
_refine_diff_density_rms 0.095
_refine_ls_extinction_method none
_refine_ls_goodness_of_fit_ref 1.051
_refine_ls_hydrogen_treatment constr
_refine_ls_matrix_type full
_refine_ls_number_parameters 905
_refine_ls_number_reflns 17205
_refine_ls_number_restraints 0
_refine_ls_restrained_S_all 1.051
_refine_ls_R_factor_all 0.0598
_refine_ls_R_factor_gt 0.0526
_refine_ls_shift/su_max 0.001
_refine_ls_shift/su_mean 0.000
_refine_ls_structure_factor_coef Fsqd
_refine_ls_weighting_details 'w=1/[\s^2^(Fo^2^)+(0.0666P)^2^+7.4790P] where P=(Fo^2^+2Fc^2^)/3'
_refine_ls_weighting_scheme calc
_refine_ls_wR_factor_gt 0.1351
_refine_ls_wR_factor_ref 0.1392
_reflns_Friedel_coverage 0.000
_reflns_number_gt 15308
_reflns_number_total 17205
_reflns_threshold_expression 'I > 2\s(I)'
_cod_data_source_file d1dt04276a2.cif
_cod_data_source_block wo102wo
_cod_database_code 7709657
_shelx_shelxl_version_number 2018/3
_shelx_space_group_comment
;
The symmetry employed for this shelxl refinement is uniquely defined
by the following loop, which should always be used as a source of
symmetry information in preference to the above space-group names.
They are only intended as comments.
;

loop_
_space_group_symop_operation_xyz
'x, y, z'
'-x, -y, -z'

loop_
_atom_site_label
_atom_site_type_symbol
_atom_site_fract_x
_atom_site_fract_y
_atom_site_fract_z
_atom_site_U_iso_or_equiv
_atom_site_adp_type
_atom_site_occupancy
_atom_site_site_symmetry_order
_atom_site_calc_flag
_atom_site_refinement_flags_posn
_atom_site_refinement_flags_adp
_atom_site_refinement_flags_occupancy
_atom_site_disorder_assembly
_atom_site_disorder_group
C1 C 0.6321(3) 0.4793(2) 0.39716(15) 0.0329(7) Uani 1 1 d . . . . .
C2 C 0.7347(3) 0.4868(2) 0.40236(16) 0.0332(7) Uani 1 1 d . . . . .
C3 C 0.7879(4) 0.4382(3) 0.45774(18) 0.0440(9) Uani 1 1 d . . . . .
H3 H 0.859373 0.443133 0.461108 0.053 Uiso 1 1 calc R U . . .
C4 C 0.7300(4) 0.3814(3) 0.50827(18) 0.0513(11) Uani 1 1 d . . . . .
H4 H 0.763196 0.345766 0.547059 0.062 Uiso 1 1 calc R U . . .
C5 C 0.6258(4) 0.3754(3) 0.50360(19) 0.0532(11) Uani 1 1 d . . . . .
H5 H 0.588934 0.336909 0.539556 0.064 Uiso 1 1 calc R U . . .
C6 C 0.5734(4) 0.4244(3) 0.44754(18) 0.0461(9) Uani 1 1 d . . . . .
H6 H 0.501722 0.420512 0.443987 0.055 Uiso 1 1 calc R U . . .
C7 C 0.8612(2) 0.8907(2) 0.24438(16) 0.0304(6) Uani 1 1 d . . . . .
C8 C 0.9315(2) 0.8100(3) 0.26729(17) 0.0328(7) Uani 1 1 d . . . . .
C9 C 1.0248(3) 0.8244(3) 0.2895(2) 0.0495(10) Uani 1 1 d . . . . .
H9 H 1.074342 0.768428 0.304776 0.059 Uiso 1 1 calc R U . . .
C10 C 1.0426(3) 0.9258(3) 0.2885(2) 0.0459(9) Uani 1 1 d . . . . .
H10 H 1.106086 0.939130 0.303646 0.055 Uiso 1 1 calc R U . . .
C11 C 0.9719(3) 1.0062(3) 0.26636(19) 0.0421(8) Uani 1 1 d . . . . .
H11 H 0.987065 1.074034 0.266614 0.050 Uiso 1 1 calc R U . . .
C12 C 0.8782(3) 0.9909(3) 0.2435(2) 0.0431(8) Uani 1 1 d . . . . .
H12 H 0.828412 1.046584 0.228042 0.052 Uiso 1 1 calc R U . . .
C13 C 0.4877(2) 0.4849(2) 0.22102(17) 0.0323(6) Uani 1 1 d . . . . .
H13A H 0.435735 0.461382 0.196592 0.048 Uiso 1 1 calc R U . . .
H13B H 0.453136 0.520385 0.255709 0.048 Uiso 1 1 calc R U . . .
H13C H 0.533519 0.425749 0.241702 0.048 Uiso 1 1 calc R U . . .
C14 C 0.5980(3) 0.4913(3) 0.10053(18) 0.0392(8) Uani 1 1 d . . . . .
H14A H 0.647366 0.433303 0.118513 0.059 Uiso 1 1 calc R U . . .
H14B H 0.629587 0.531577 0.060779 0.059 Uiso 1 1 calc R U . . .
H14C H 0.535664 0.465674 0.088572 0.059 Uiso 1 1 calc R U . . .
C15 C 0.4637(3) 0.6622(3) 0.11949(17) 0.0359(7) Uani 1 1 d . . . . .
H15A H 0.413058 0.623825 0.104193 0.054 Uiso 1 1 calc R U . . .
H15B H 0.495642 0.704879 0.080996 0.054 Uiso 1 1 calc R U . . .
H15C H 0.428833 0.705916 0.149679 0.054 Uiso 1 1 calc R U . . .
C16 C 0.7217(3) 0.7139(3) 0.01969(17) 0.0425(8) Uani 1 1 d . . . . .
H16A H 0.648925 0.705401 0.015232 0.064 Uiso 1 1 calc R U . . .
H16B H 0.763545 0.647788 0.020597 0.064 Uiso 1 1 calc R U . . .
H16C H 0.745435 0.763539 -0.018262 0.064 Uiso 1 1 calc R U . . .
C17 C 0.8701(3) 0.7887(3) 0.08608(19) 0.0434(8) Uani 1 1 d . . . . .
H17A H 0.884127 0.821610 0.039831 0.065 Uiso 1 1 calc R U . . .
H17B H 0.915795 0.724713 0.096194 0.065 Uiso 1 1 calc R U . . .
H17C H 0.882588 0.834732 0.116202 0.065 Uiso 1 1 calc R U . . .
C18 C 0.6694(3) 0.8891(3) 0.0744(2) 0.0481(9) Uani 1 1 d . . . . .
H18A H 0.697460 0.921393 0.030818 0.072 Uiso 1 1 calc R U . . .
H18B H 0.680220 0.930078 0.107982 0.072 Uiso 1 1 calc R U . . .
H18C H 0.595143 0.885122 0.071963 0.072 Uiso 1 1 calc R U . . .
C19 C 0.8681(3) 0.4986(3) 0.11217(18) 0.0398(8) Uani 1 1 d . . . . .
H19A H 0.897431 0.559471 0.086952 0.060 Uiso 1 1 calc R U . . .
H19B H 0.809492 0.484418 0.089011 0.060 Uiso 1 1 calc R U . . .
H19C H 0.921085 0.439706 0.115831 0.060 Uiso 1 1 calc R U . . .
C20 C 0.7889(3) 0.3942(2) 0.23399(18) 0.0347(7) Uani 1 1 d . . . . .
H20A H 0.843337 0.342047 0.223014 0.052 Uiso 1 1 calc R U . . .
H20B H 0.723445 0.383105 0.216954 0.052 Uiso 1 1 calc R U . . .
H20C H 0.781123 0.389345 0.282504 0.052 Uiso 1 1 calc R U . . .
C21 C 0.9481(2) 0.5188(3) 0.2314(2) 0.0387(8) Uani 1 1 d . . . . .
H21A H 0.937248 0.525932 0.278346 0.058 Uiso 1 1 calc R U . . .
H21B H 0.984712 0.575475 0.206915 0.058 Uiso 1 1 calc R U . . .
H21C H 0.989354 0.453528 0.228220 0.058 Uiso 1 1 calc R U . . .
C22 C 0.4451(2) 0.7198(3) 0.28488(17) 0.0346(7) Uani 1 1 d . . . . .
H22A H 0.454193 0.653100 0.314566 0.052 Uiso 1 1 calc R U . . .
H22B H 0.409291 0.713080 0.245543 0.052 Uiso 1 1 calc R U . . .
H22C H 0.403982 0.769458 0.308544 0.052 Uiso 1 1 calc R U . . .
C23 C 0.6083(3) 0.7871(3) 0.33872(17) 0.0388(8) Uani 1 1 d . . . . .
H23A H 0.670338 0.823567 0.332088 0.058 Uiso 1 1 calc R U . . .
H23B H 0.622657 0.721377 0.368795 0.058 Uiso 1 1 calc R U . . .
H23C H 0.551567 0.828618 0.358317 0.058 Uiso 1 1 calc R U . . .
C24 C 0.5311(3) 0.8947(2) 0.21709(19) 0.0369(7) Uani 1 1 d . . . . .
H24A H 0.479703 0.927643 0.245845 0.055 Uiso 1 1 calc R U . . .
H24B H 0.500683 0.892519 0.174907 0.055 Uiso 1 1 calc R U . . .
H24C H 0.591253 0.933918 0.208167 0.055 Uiso 1 1 calc R U . . .
C25 C 0.38694(19) 0.19682(18) 0.21783(12) 0.0162(4) Uani 1 1 d . . . . .
C26 C 0.4508(2) 0.19287(19) 0.27115(13) 0.0191(5) Uani 1 1 d . . . . .
H26 H 0.419749 0.194750 0.314445 0.023 Uiso 1 1 calc R U . . .
C27 C 0.5581(2) 0.1863(2) 0.26239(14) 0.0230(5) Uani 1 1 d . . . . .
C28 C 0.6066(2) 0.1848(2) 0.19997(15) 0.0245(5) Uani 1 1 d . . . . .
H28 H 0.679804 0.180737 0.193998 0.029 Uiso 1 1 calc R U . . .
C29 C 0.5450(2) 0.1894(2) 0.14630(14) 0.0226(5) Uani 1 1 d . . . . .
C30 C 0.4380(2) 0.1953(2) 0.15527(13) 0.0198(5) Uani 1 1 d . . . . .
H30 H 0.397949 0.198494 0.117671 0.024 Uiso 1 1 calc R U . . .
C31 C 0.6194(2) 0.1823(3) 0.32287(17) 0.0341(7) Uani 1 1 d . . . . .
C32 C 0.5932(2) 0.1892(3) 0.07754(16) 0.0339(7) Uani 1 1 d . . . . .
C33 C 0.20492(19) 0.15948(18) 0.17503(12) 0.0157(4) Uani 1 1 d . . . . .
C34 C 0.10864(19) 0.19767(19) 0.14944(13) 0.0186(5) Uani 1 1 d . . . . .
H34 H 0.077389 0.262156 0.158045 0.022 Uiso 1 1 calc R U . . .
C35 C 0.0571(2) 0.1444(2) 0.11179(13) 0.0218(5) Uani 1 1 d . . . . .
C36 C 0.0991(2) 0.0496(2) 0.09826(14) 0.0245(5) Uani 1 1 d . . . . .
H36 H 0.063590 0.013088 0.072736 0.029 Uiso 1 1 calc R U . . .
C37 C 0.1946(2) 0.0099(2) 0.12323(14) 0.0248(5) Uani 1 1 d . . . . .
C38 C 0.2457(2) 0.06341(19) 0.16066(13) 0.0205(5) Uani 1 1 d . . . . .
H38 H 0.310825 0.033995 0.177216 0.025 Uiso 1 1 calc R U . . .
C39 C -0.0453(2) 0.1923(3) 0.08554(18) 0.0351(7) Uani 1 1 d . . . . .
C40 C 0.2435(3) -0.0929(2) 0.11078(18) 0.0383(8) Uani 1 1 d . . . . .
C41 C 0.23375(18) 0.33701(19) 0.21747(12) 0.0160(4) Uani 1 1 d . . . . .
C42 C 0.22046(19) 0.39891(19) 0.15471(12) 0.0175(5) Uani 1 1 d . . . . .
H42 H 0.221306 0.367126 0.116703 0.021 Uiso 1 1 calc R U . . .
C43 C 0.2061(2) 0.5052(2) 0.14619(13) 0.0196(5) Uani 1 1 d . . . . .
C44 C 0.2057(2) 0.5556(2) 0.20003(13) 0.0201(5) Uani 1 1 d . . . . .
H44 H 0.196169 0.628297 0.194237 0.024 Uiso 1 1 calc R U . . .
C45 C 0.21994(19) 0.4957(2) 0.26255(13) 0.0190(5) Uani 1 1 d . . . . .
C46 C 0.23338(19) 0.38907(19) 0.27115(12) 0.0176(5) Uani 1 1 d . . . . .
H46 H 0.242574 0.350482 0.314705 0.021 Uiso 1 1 calc R U . . .
C47 C 0.1888(3) 0.5651(2) 0.07758(14) 0.0276(6) Uani 1 1 d . . . . .
C48 C 0.2202(2) 0.5440(2) 0.32342(15) 0.0271(6) Uani 1 1 d . . . . .
C49 C 0.21850(19) 0.15568(19) 0.30042(12) 0.0170(5) Uani 1 1 d . . . . .
C50 C 0.1238(2) 0.1905(2) 0.32967(13) 0.0199(5) Uani 1 1 d . . . . .
H50 H 0.085960 0.250980 0.307665 0.024 Uiso 1 1 calc R U . . .
C51 C 0.0834(2) 0.1394(2) 0.38990(14) 0.0230(5) Uani 1 1 d . . . . .
C52 C 0.1352(2) 0.0501(2) 0.42347(14) 0.0251(5) Uani 1 1 d . . . . .
H52 H 0.107923 0.015464 0.464731 0.030 Uiso 1 1 calc R U . . .
C53 C 0.2282(2) 0.0130(2) 0.39474(13) 0.0225(5) Uani 1 1 d . . . . .
C54 C 0.2684(2) 0.0646(2) 0.33452(13) 0.0197(5) Uani 1 1 d . . . . .
H54 H 0.331921 0.036926 0.316020 0.024 Uiso 1 1 calc R U . . .
C55 C -0.0197(3) 0.1806(3) 0.41740(17) 0.0382(8) Uani 1 1 d . . . . .
C56 C 0.2856(3) -0.0859(2) 0.42644(16) 0.0330(7) Uani 1 1 d . . . . .
C57 C 0.1692(4) 0.2631(3) 0.5363(2) 0.0486(9) Uani 1 1 d . . . . .
C58 C 0.1784(4) 0.1603(3) 0.5655(2) 0.0521(10) Uani 1 1 d . . . . .
H58 H 0.123967 0.133932 0.594668 0.063 Uiso 1 1 calc R U . . .
C59 C 0.2639(4) 0.0963(4) 0.5532(3) 0.0651(14) Uani 1 1 d . . . . .
H59 H 0.267919 0.026173 0.573906 0.078 Uiso 1 1 calc R U . . .
C60 C 0.3432(5) 0.1303(5) 0.5120(3) 0.0754(17) Uani 1 1 d . . . . .
H60 H 0.402500 0.084630 0.504421 0.090 Uiso 1 1 calc R U . . .
C61 C 0.3377(5) 0.2335(6) 0.4805(3) 0.0853(19) Uani 1 1 d . . . . .
H61 H 0.392500 0.258392 0.451030 0.102 Uiso 1 1 calc R U . . .
C62 C 0.2489(5) 0.2995(4) 0.4934(2) 0.0655(13) Uani 1 1 d . . . . .
H62 H 0.243776 0.369563 0.472551 0.079 Uiso 1 1 calc R U . . .
C63 C 0.0752(4) 0.3326(4) 0.5520(3) 0.0628(12) Uani 1 1 d . . . . .
H63A H 0.015027 0.293368 0.560939 0.094 Uiso 1 1 calc R U . . .
H63B H 0.062659 0.388289 0.513929 0.094 Uiso 1 1 calc R U . . .
H63C H 0.086428 0.361390 0.591382 0.094 Uiso 1 1 calc R U . . .
B1 B 0.6893(3) 0.5735(2) 0.30232(17) 0.0257(6) Uani 1 1 d . . . . .
B2 B 0.7959(2) 0.7450(3) 0.23576(16) 0.0243(6) Uani 1 1 d . . . . .
B3 B 0.2610(2) 0.2126(2) 0.22751(13) 0.0149(5) Uani 1 1 d . . . . .
O1 O 0.60233(17) 0.53219(17) 0.33480(10) 0.0298(4) Uani 1 1 d . . . . .
O2 O 0.77232(18) 0.54689(17) 0.34465(11) 0.0315(5) Uani 1 1 d . . . . .
O3 O 0.77613(17) 0.85336(17) 0.22440(12) 0.0336(5) Uani 1 1 d . . . . .
O4 O 0.89223(17) 0.71899(17) 0.26322(13) 0.0356(5) Uani 1 1 d . . . . .
F1 F 0.5884(2) 0.1161(2) 0.37463(12) 0.0680(8) Uani 1 1 d . . . . .
F2 F 0.6068(2) 0.2724(2) 0.34440(13) 0.0578(6) Uani 1 1 d . . . . .
F3 F 0.71972(16) 0.1638(2) 0.31092(13) 0.0598(7) Uani 1 1 d . . . . .
F4 F 0.5838(4) 0.2814(2) 0.04012(13) 0.0979(14) Uani 1 1 d . . . . .
F5 F 0.6891(2) 0.1490(4) 0.07722(15) 0.1077(16) Uani 1 1 d . . . . .
F6 F 0.5450(2) 0.1345(2) 0.04261(12) 0.0582(7) Uani 1 1 d . . . . .
F7 F 0.2521(2) -0.16161(16) 0.16688(13) 0.0590(7) Uani 1 1 d . . . . .
F8 F 0.3432(2) -0.08922(18) 0.08657(14) 0.0599(7) Uani 1 1 d . . . . .
F9 F 0.1994(3) -0.1282(2) 0.06562(19) 0.0899(12) Uani 1 1 d . . . . .
F10 F -0.08739(18) 0.1345(2) 0.05044(15) 0.0656(8) Uani 1 1 d . . . . .
F11 F -0.03712(18) 0.28298(19) 0.04500(12) 0.0548(6) Uani 1 1 d . . . . .
F12 F -0.11426(14) 0.21346(17) 0.13463(11) 0.0422(5) Uani 1 1 d . . . . .
F13 F 0.11442(18) 0.53179(17) 0.04823(11) 0.0487(6) Uani 1 1 d . . . . .
F14 F 0.1660(3) 0.66355(16) 0.07582(12) 0.0792(11) Uani 1 1 d . . . . .
F15 F 0.2724(2) 0.5535(2) 0.03626(11) 0.0587(7) Uani 1 1 d . . . . .
F16 F 0.13583(17) 0.5292(2) 0.36353(11) 0.0497(6) Uani 1 1 d . . . . .
F17 F 0.22540(17) 0.64499(14) 0.30835(10) 0.0401(5) Uani 1 1 d . . . . .
F18 F 0.30135(16) 0.50493(16) 0.36036(9) 0.0377(4) Uani 1 1 d . . . . .
F19 F -0.0303(3) 0.2834(2) 0.4067(2) 0.1137(17) Uani 1 1 d . . . . .
F20 F -0.03218(15) 0.15612(18) 0.48275(10) 0.0421(5) Uani 1 1 d . . . . .
F21 F -0.09564(19) 0.1495(5) 0.39296(18) 0.132(2) Uani 1 1 d . . . . .
F22 F 0.38785(16) -0.08105(19) 0.42481(13) 0.0593(7) Uani 1 1 d . . . . .
F23 F 0.2738(2) -0.16187(16) 0.39338(11) 0.0577(7) Uani 1 1 d . . . . .
F24 F 0.25601(16) -0.11742(15) 0.48940(9) 0.0384(5) Uani 1 1 d . . . . .
P1 P 0.56351(6) 0.57235(6) 0.16355(4) 0.02526(15) Uani 1 1 d . . . . .
P2 P 0.73496(6) 0.76042(6) 0.09732(4) 0.02880(16) Uani 1 1 d . . . . .
P3 P 0.82393(6) 0.52152(6) 0.19573(4) 0.02672(16) Uani 1 1 d . . . . .
P4 P 0.57174(6) 0.76418(6) 0.25875(4) 0.02528(15) Uani 1 1 d . . . . .
Rh1 Rh 0.69496(2) 0.65625(2) 0.20620(2) 0.01938(6) Uani 1 1 d . . . . .

loop_
_atom_site_aniso_label
_atom_site_aniso_U_11
_atom_site_aniso_U_22
_atom_site_aniso_U_33
_atom_site_aniso_U_23
_atom_site_aniso_U_13
_atom_site_aniso_U_12
C1 0.0469(19) 0.0255(14) 0.0249(14) -0.0041(11) -0.0026(13) 0.0020(13)
C2 0.0487(19) 0.0230(14) 0.0272(15) -0.0057(11) -0.0053(13) 0.0025(13)
C3 0.066(2) 0.0309(16) 0.0350(18) -0.0059(14) -0.0184(17) 0.0045(16)
C4 0.098(4) 0.0273(16) 0.0276(17) -0.0029(13) -0.0174(19) 0.0033(19)
C5 0.094(4) 0.0341(18) 0.0270(17) 0.0008(14) 0.0048(19) -0.002(2)
C6 0.064(2) 0.0415(19) 0.0298(17) -0.0011(14) 0.0073(16) -0.0057(17)
C7 0.0266(14) 0.0323(15) 0.0346(16) -0.0088(12) 0.0003(12) -0.0089(12)
C8 0.0270(15) 0.0339(16) 0.0413(17) -0.0133(13) -0.0042(13) -0.0068(12)
C9 0.0296(17) 0.049(2) 0.077(3) -0.023(2) -0.0167(18) -0.0035(15)
C10 0.0369(18) 0.055(2) 0.054(2) -0.0200(18) -0.0066(16) -0.0193(16)
C11 0.048(2) 0.0410(19) 0.0422(19) -0.0114(15) 0.0024(16) -0.0221(16)
C12 0.046(2) 0.0310(17) 0.054(2) -0.0074(15) -0.0076(17) -0.0101(15)
C13 0.0284(15) 0.0319(15) 0.0368(16) -0.0024(13) -0.0030(12) -0.0092(12)
C14 0.0422(19) 0.0446(19) 0.0371(17) -0.0188(15) -0.0008(14) -0.0133(15)
C15 0.0306(16) 0.0423(18) 0.0345(16) -0.0016(14) -0.0125(13) -0.0050(13)
C16 0.050(2) 0.055(2) 0.0231(15) -0.0050(14) 0.0012(14) -0.0116(17)
C17 0.0399(19) 0.053(2) 0.0370(18) -0.0021(16) 0.0094(15) -0.0174(16)
C18 0.061(2) 0.0393(19) 0.0375(19) 0.0063(15) -0.0014(17) -0.0007(17)
C19 0.0377(18) 0.0425(19) 0.0413(19) -0.0195(15) 0.0103(14) -0.0012(14)
C20 0.0361(17) 0.0264(15) 0.0425(18) -0.0097(13) -0.0022(14) -0.0014(12)
C21 0.0205(14) 0.0384(17) 0.060(2) -0.0206(16) -0.0052(14) 0.0042(12)
C22 0.0223(14) 0.0423(18) 0.0385(17) -0.0102(14) 0.0047(12) 0.0013(12)
C23 0.0358(17) 0.050(2) 0.0340(17) -0.0206(15) -0.0038(13) 0.0051(15)
C24 0.0328(16) 0.0281(15) 0.049(2) -0.0074(14) -0.0062(14) 0.0053(12)
C25 0.0167(11) 0.0143(10) 0.0172(11) 0.0000(8) -0.0032(9) -0.0028(8)
C26 0.0181(12) 0.0203(12) 0.0182(11) -0.0009(9) -0.0023(9) -0.0025(9)
C27 0.0197(12) 0.0217(12) 0.0268(13) 0.0007(10) -0.0078(10) -0.0028(10)
C28 0.0145(11) 0.0257(13) 0.0321(14) -0.0004(11) -0.0024(10) -0.0031(10)
C29 0.0183(12) 0.0240(13) 0.0241(13) -0.0012(10) 0.0012(10) -0.0032(10)
C30 0.0180(12) 0.0226(12) 0.0178(12) -0.0004(9) -0.0026(9) -0.0019(9)
C31 0.0236(14) 0.0420(17) 0.0362(16) 0.0006(13) -0.0128(12) -0.0065(12)
C32 0.0264(15) 0.0466(18) 0.0280(15) -0.0052(13) 0.0068(12) -0.0079(13)
C33 0.0170(11) 0.0158(11) 0.0134(10) 0.0006(8) -0.0011(8) -0.0031(8)
C34 0.0173(11) 0.0190(11) 0.0187(11) -0.0027(9) -0.0021(9) 0.0001(9)
C35 0.0179(12) 0.0261(13) 0.0220(12) -0.0045(10) -0.0052(10) -0.0019(10)
C36 0.0276(14) 0.0230(13) 0.0253(13) -0.0061(10) -0.0082(11) -0.0051(10)
C37 0.0322(14) 0.0173(12) 0.0256(13) -0.0036(10) -0.0095(11) -0.0010(10)
C38 0.0227(12) 0.0174(11) 0.0211(12) -0.0020(9) -0.0068(10) -0.0001(9)
C39 0.0248(14) 0.0436(18) 0.0418(18) -0.0204(15) -0.0148(13) 0.0045(13)
C40 0.051(2) 0.0226(14) 0.0447(19) -0.0133(13) -0.0248(16) 0.0074(13)
C41 0.0130(10) 0.0188(11) 0.0163(11) -0.0023(9) -0.0007(8) -0.0025(8)
C42 0.0186(11) 0.0183(11) 0.0156(11) -0.0027(9) -0.0003(9) -0.0030(9)
C43 0.0206(12) 0.0190(12) 0.0185(12) -0.0003(9) -0.0023(9) -0.0036(9)
C44 0.0191(12) 0.0169(11) 0.0254(13) -0.0058(10) -0.0013(10) -0.0028(9)
C45 0.0168(11) 0.0211(12) 0.0207(12) -0.0076(9) -0.0008(9) -0.0030(9)
C46 0.0175(11) 0.0198(11) 0.0156(11) -0.0027(9) -0.0014(9) -0.0034(9)
C47 0.0408(16) 0.0180(12) 0.0238(13) 0.0010(10) -0.0074(12) -0.0069(11)
C48 0.0289(14) 0.0288(14) 0.0262(14) -0.0112(11) 0.0010(11) -0.0056(11)
C49 0.0169(11) 0.0188(11) 0.0153(11) -0.0010(9) -0.0018(9) -0.0049(9)
C50 0.0170(11) 0.0215(12) 0.0199(12) -0.0006(9) -0.0020(9) -0.0012(9)
C51 0.0183(12) 0.0267(13) 0.0229(13) -0.0021(10) 0.0023(10) -0.0029(10)
C52 0.0230(13) 0.0275(13) 0.0224(13) 0.0011(11) 0.0051(10) -0.0058(10)
C53 0.0236(13) 0.0212(12) 0.0201(12) 0.0019(10) 0.0011(10) -0.0013(10)
C54 0.0181(11) 0.0211(12) 0.0179(12) 0.0003(9) 0.0005(9) -0.0008(9)
C55 0.0258(15) 0.0488(19) 0.0319(16) 0.0048(14) 0.0090(12) 0.0043(13)
C56 0.0329(16) 0.0314(15) 0.0264(15) 0.0086(12) 0.0062(12) 0.0044(12)
C57 0.066(3) 0.043(2) 0.040(2) -0.0111(16) -0.0226(18) -0.0031(18)
C58 0.067(3) 0.047(2) 0.045(2) -0.0127(17) -0.025(2) -0.0008(19)
C59 0.077(3) 0.058(3) 0.066(3) -0.022(2) -0.038(3) 0.010(2)
C60 0.070(3) 0.084(4) 0.086(4) -0.056(3) -0.030(3) 0.012(3)
C61 0.091(4) 0.117(5) 0.068(3) -0.055(4) 0.010(3) -0.041(4)
C62 0.100(4) 0.056(3) 0.046(2) -0.016(2) -0.013(2) -0.015(3)
C63 0.077(3) 0.050(2) 0.065(3) -0.020(2) -0.028(2) 0.006(2)
B1 0.0265(15) 0.0236(14) 0.0272(15) -0.0069(12) -0.0032(12) 0.0008(12)
B2 0.0221(14) 0.0273(15) 0.0245(15) -0.0068(12) -0.0015(11) -0.0027(11)
B3 0.0139(12) 0.0158(12) 0.0148(12) -0.0021(9) -0.0020(9) -0.0015(9)
O1 0.0310(11) 0.0320(11) 0.0244(10) -0.0001(8) -0.0022(8) -0.0029(9)
O2 0.0341(11) 0.0302(11) 0.0288(11) -0.0016(9) -0.0086(9) 0.0014(9)
O3 0.0286(11) 0.0276(11) 0.0466(13) -0.0077(9) -0.0088(10) -0.0055(8)
O4 0.0272(11) 0.0287(11) 0.0543(15) -0.0125(10) -0.0147(10) -0.0017(9)
F1 0.0624(16) 0.091(2) 0.0450(13) 0.0289(13) -0.0335(12) -0.0314(14)
F2 0.0649(16) 0.0645(15) 0.0520(14) -0.0277(12) -0.0287(12) 0.0030(12)
F3 0.0234(10) 0.105(2) 0.0579(14) -0.0341(14) -0.0186(10) 0.0066(11)
F4 0.208(4) 0.0474(15) 0.0349(13) -0.0059(11) 0.0485(19) -0.035(2)
F5 0.0255(12) 0.247(5) 0.0504(16) -0.046(2) 0.0073(11) 0.0129(19)
F6 0.0579(15) 0.0812(18) 0.0447(13) -0.0343(13) 0.0207(11) -0.0225(13)
F7 0.0834(18) 0.0244(10) 0.0577(15) 0.0055(9) 0.0062(13) 0.0157(10)
F8 0.0673(16) 0.0428(13) 0.0669(16) -0.0214(12) 0.0127(13) 0.0151(11)
F9 0.108(2) 0.0526(15) 0.127(3) -0.0612(18) -0.080(2) 0.0349(15)
F10 0.0362(12) 0.0824(18) 0.096(2) -0.0624(16) -0.0397(13) 0.0169(11)
F11 0.0477(13) 0.0621(15) 0.0459(13) 0.0054(11) -0.0225(10) 0.0179(11)
F12 0.0222(9) 0.0527(12) 0.0540(13) -0.0201(10) -0.0051(8) 0.0053(8)
F13 0.0582(14) 0.0500(12) 0.0372(11) 0.0131(9) -0.0281(10) -0.0204(10)
F14 0.179(3) 0.0176(10) 0.0391(13) -0.0002(9) -0.0392(16) 0.0104(14)
F15 0.0558(14) 0.0881(19) 0.0246(10) 0.0132(11) 0.0042(9) -0.0172(13)
F16 0.0428(12) 0.0721(15) 0.0456(12) -0.0387(11) 0.0204(10) -0.0213(11)
F17 0.0586(13) 0.0269(9) 0.0402(11) -0.0177(8) -0.0067(9) -0.0061(9)
F18 0.0460(11) 0.0446(11) 0.0267(9) -0.0163(8) -0.0130(8) 0.0003(9)
F19 0.108(3) 0.0598(17) 0.124(3) 0.0413(18) 0.088(2) 0.0480(17)
F20 0.0304(10) 0.0611(13) 0.0339(10) -0.0126(9) 0.0125(8) -0.0032(9)
F21 0.0159(11) 0.322(6) 0.089(2) -0.129(3) 0.0000(12) -0.001(2)
F22 0.0280(10) 0.0578(14) 0.0685(16) 0.0351(12) 0.0087(10) 0.0127(9)
F23 0.101(2) 0.0256(10) 0.0394(12) 0.0004(9) -0.0032(12) 0.0137(11)
F24 0.0415(11) 0.0375(10) 0.0257(9) 0.0125(8) 0.0067(8) 0.0056(8)
P1 0.0235(3) 0.0286(4) 0.0252(3) -0.0066(3) -0.0032(3) -0.0053(3)
P2 0.0317(4) 0.0324(4) 0.0217(3) -0.0008(3) 0.0012(3) -0.0087(3)
P3 0.0205(3) 0.0265(4) 0.0346(4) -0.0114(3) 0.0013(3) -0.0006(3)
P4 0.0223(3) 0.0267(4) 0.0273(4) -0.0078(3) -0.0028(3) 0.0011(3)
Rh1 0.01734(10) 0.02080(10) 0.02117(11) -0.00670(7) -0.00240(7) -0.00134(7)

loop_
_atom_type_symbol
_atom_type_description
_atom_type_scat_dispersion_real
_atom_type_scat_dispersion_imag
_atom_type_scat_source
C C 0.0033 0.0016 'International Tables Vol C Tables 4.2.6.8 and 6.1.1.4'
H H 0.0000 0.0000 'International Tables Vol C Tables 4.2.6.8 and 6.1.1.4'
B B 0.0013 0.0007 'International Tables Vol C Tables 4.2.6.8 and 6.1.1.4'
O O 0.0106 0.0060 'International Tables Vol C Tables 4.2.6.8 and 6.1.1.4'
F F 0.0171 0.0103 'International Tables Vol C Tables 4.2.6.8 and 6.1.1.4'
P P 0.1023 0.0942 'International Tables Vol C Tables 4.2.6.8 and 6.1.1.4'
Rh Rh -1.1178 0.9187 'International Tables Vol C Tables 4.2.6.8 and 6.1.1.4'

loop_
_geom_angle_atom_site_label_1
_geom_angle_atom_site_label_2
_geom_angle_atom_site_label_3
_geom_angle
_geom_angle_site_symmetry_1
_geom_angle_site_symmetry_3
_geom_angle_publ_flag
C2 C1 C6 122.4(3) . . ?
C2 C1 O1 108.7(3) . . ?
C6 C1 O1 128.9(3) . . ?
C1 C2 C3 122.2(3) . . ?
C1 C2 O2 109.3(3) . . ?
C3 C2 O2 128.4(3) . . ?
C2 C3 C4 115.9(4) . . ?
C5 C4 C3 121.9(4) . . ?
C4 C5 C6 121.6(4) . . ?
C1 C6 C5 116.0(4) . . ?
C8 C7 C12 122.4(3) . . ?
C8 C7 O3 108.9(3) . . ?
C12 C7 O3 128.8(3) . . ?
C7 C8 C9 121.7(3) . . ?
C7 C8 O4 109.2(3) . . ?
C9 C8 O4 129.1(3) . . ?
C8 C9 C10 116.2(4) . . ?
C11 C10 C9 122.1(3) . . ?
C10 C11 C12 121.3(3) . . ?
C7 C12 C11 116.4(4) . . ?
C30 C25 C26 115.9(2) . . ?
C30 C25 B3 122.3(2) . . ?
C26 C25 B3 121.6(2) . . ?
C27 C26 C25 122.0(2) . . ?
C28 C27 C26 121.0(2) . . ?
C28 C27 C31 121.3(3) . . ?
C26 C27 C31 117.7(3) . . ?
C27 C28 C29 118.1(2) . . ?
C30 C29 C28 120.7(3) . . ?
C30 C29 C32 118.8(3) . . ?
C28 C29 C32 120.5(3) . . ?
C29 C30 C25 122.3(2) . . ?
F3 C31 F1 110.0(3) . . ?
F3 C31 F2 105.2(3) . . ?
F1 C31 F2 104.1(3) . . ?
F3 C31 C27 112.8(3) . . ?
F1 C31 C27 112.6(3) . . ?
F2 C31 C27 111.5(3) . . ?
F5 C32 F4 111.0(4) . . ?
F5 C32 F6 104.7(3) . . ?
F4 C32 F6 102.2(3) . . ?
F5 C32 C29 113.3(3) . . ?
F4 C32 C29 112.1(3) . . ?
F6 C32 C29 112.7(3) . . ?
C34 C33 C38 115.6(2) . . ?
C34 C33 B3 123.4(2) . . ?
C38 C33 B3 120.4(2) . . ?
C35 C34 C33 122.2(2) . . ?
C36 C35 C34 121.1(2) . . ?
C36 C35 C39 120.5(2) . . ?
C34 C35 C39 118.3(2) . . ?
C35 C36 C37 117.8(2) . . ?
C38 C37 C36 120.8(3) . . ?
C38 C37 C40 118.9(3) . . ?
C36 C37 C40 120.3(3) . . ?
C37 C38 C33 122.5(2) . . ?
F10 C39 F11 106.2(3) . . ?
F10 C39 F12 108.1(3) . . ?
F11 C39 F12 104.9(3) . . ?
F10 C39 C35 113.0(3) . . ?
F11 C39 C35 111.9(3) . . ?
F12 C39 C35 112.2(3) . . ?
F9 C40 F7 111.3(3) . . ?
F9 C40 F8 103.6(3) . . ?
F7 C40 F8 103.0(3) . . ?
F9 C40 C37 114.0(3) . . ?
F7 C40 C37 112.2(3) . . ?
F8 C40 C37 112.0(3) . . ?
C42 C41 C46 115.8(2) . . ?
C42 C41 B3 122.7(2) . . ?
C46 C41 B3 121.1(2) . . ?
C43 C42 C41 122.2(2) . . ?
C42 C43 C44 121.2(2) . . ?
C42 C43 C47 118.5(2) . . ?
C44 C43 C47 120.3(2) . . ?
C45 C44 C43 117.5(2) . . ?
C44 C45 C46 121.3(2) . . ?
C44 C45 C48 120.9(2) . . ?
C46 C45 C48 117.8(2) . . ?
C45 C46 C41 122.0(2) . . ?
F14 C47 F13 107.8(3) . . ?
F14 C47 F15 107.1(3) . . ?
F13 C47 F15 103.6(3) . . ?
F14 C47 C43 113.8(3) . . ?
F13 C47 C43 112.3(2) . . ?
F15 C47 C43 111.6(3) . . ?
F17 C48 F16 107.0(3) . . ?
F17 C48 F18 106.4(2) . . ?
F16 C48 F18 106.3(3) . . ?
F17 C48 C45 112.6(2) . . ?
F16 C48 C45 112.3(2) . . ?
F18 C48 C45 111.7(2) . . ?
C54 C49 C50 115.7(2) . . ?
C54 C49 B3 122.6(2) . . ?
C50 C49 B3 121.4(2) . . ?
C51 C50 C49 122.2(2) . . ?
C52 C51 C50 121.0(2) . . ?
C52 C51 C55 119.9(3) . . ?
C50 C51 C55 119.0(3) . . ?
C51 C52 C53 117.8(2) . . ?
C52 C53 C54 120.9(2) . . ?
C52 C53 C56 120.7(2) . . ?
C54 C53 C56 118.3(2) . . ?
C53 C54 C49 122.3(2) . . ?
F21 C55 F20 106.7(3) . . ?
F21 C55 F19 109.1(4) . . ?
F20 C55 F19 103.0(3) . . ?
F21 C55 C51 112.5(3) . . ?
F20 C55 C51 113.8(3) . . ?
F19 C55 C51 111.2(3) . . ?
F24 C56 F22 106.9(3) . . ?
F24 C56 F23 106.8(3) . . ?
F22 C56 F23 105.1(3) . . ?
F24 C56 C53 114.0(3) . . ?
F22 C56 C53 112.5(3) . . ?
F23 C56 C53 111.0(3) . . ?
C62 C57 C58 118.4(5) . . ?
C62 C57 C63 121.4(4) . . ?
C58 C57 C63 120.2(5) . . ?
C59 C58 C57 121.3(5) . . ?
C60 C59 C58 121.4(5) . . ?
C59 C60 C61 119.8(5) . . ?
C60 C61 C62 118.5(6) . . ?
C57 C62 C61 120.6(5) . . ?
O1 B1 O2 108.8(3) . . ?
O1 B1 Rh1 125.0(2) . . ?
O2 B1 Rh1 126.2(2) . . ?
O4 B2 O3 107.7(2) . . ?
O4 B2 Rh1 131.2(2) . . ?
O3 B2 Rh1 120.8(2) . . ?
C25 B3 C49 112.6(2) . . ?
C25 B3 C41 103.90(19) . . ?
C49 B3 C41 111.7(2) . . ?
C25 B3 C33 111.9(2) . . ?
C49 B3 C33 103.41(19) . . ?
C41 B3 C33 113.57(19) . . ?
B1 O1 C1 106.9(2) . . ?
C2 O2 B1 106.3(3) . . ?
C7 O3 B2 107.0(2) . . ?
C8 O4 B2 107.2(2) . . ?
C13 P1 C15 102.54(16) . . ?
C13 P1 C14 97.97(16) . . ?
C15 P1 C14 98.86(17) . . ?
C13 P1 Rh1 119.66(11) . . ?
C15 P1 Rh1 113.52(11) . . ?
C14 P1 Rh1 120.74(12) . . ?
C18 P2 C16 98.58(19) . . ?
C18 P2 C17 100.1(2) . . ?
C16 P2 C17 100.02(18) . . ?
C18 P2 Rh1 120.09(13) . . ?
C16 P2 Rh1 121.16(13) . . ?
C17 P2 Rh1 113.08(13) . . ?
C21 P3 C20 100.28(17) . . ?
C21 P3 C19 99.59(17) . . ?
C20 P3 C19 100.27(17) . . ?
C21 P3 Rh1 119.68(11) . . ?
C20 P3 Rh1 114.69(11) . . ?
C19 P3 Rh1 118.89(13) . . ?
C23 P4 C24 101.15(17) . . ?
C23 P4 C22 98.71(17) . . ?
C24 P4 C22 99.73(16) . . ?
C23 P4 Rh1 114.68(11) . . ?
C24 P4 Rh1 120.70(12) . . ?
C22 P4 Rh1 118.22(11) . . ?
B2 Rh1 B1 88.82(13) . . ?
B2 Rh1 P3 93.40(9) . . ?
B1 Rh1 P3 79.73(9) . . ?
B2 Rh1 P4 82.14(9) . . ?
B1 Rh1 P4 79.32(9) . . ?
P3 Rh1 P4 158.66(3) . . ?
B2 Rh1 P1 172.38(9) . . ?
B1 Rh1 P1 96.59(9) . . ?
P3 Rh1 P1 92.84(3) . . ?
P4 Rh1 P1 93.57(3) . . ?
B2 Rh1 P2 81.36(9) . . ?
B1 Rh1 P2 168.95(10) . . ?
P3 Rh1 P2 95.70(3) . . ?
P4 Rh1 P2 104.18(3) . . ?
P1 Rh1 P2 93.68(3) . . ?

loop_
_geom_bond_atom_site_label_1
_geom_bond_atom_site_label_2
_geom_bond_distance
_geom_bond_site_symmetry_2
_geom_bond_publ_flag
C1 C2 1.366(5) . ?
C1 C6 1.386(5) . ?
C1 O1 1.394(4) . ?
C2 C3 1.384(5) . ?
C2 O2 1.390(4) . ?
C3 C4 1.394(6) . ?
C4 C5 1.380(7) . ?
C5 C6 1.391(6) . ?
C7 C8 1.365(5) . ?
C7 C12 1.378(5) . ?
C7 O3 1.382(4) . ?
C8 C9 1.372(5) . ?
C8 O4 1.390(4) . ?
C9 C10 1.395(5) . ?
C10 C11 1.362(6) . ?
C11 C12 1.387(5) . ?
C13 P1 1.821(3) . ?
C14 P1 1.831(3) . ?
C15 P1 1.829(3) . ?
C16 P2 1.833(4) . ?
C17 P2 1.833(4) . ?
C18 P2 1.822(4) . ?
C19 P3 1.832(3) . ?
C20 P3 1.829(3) . ?
C21 P3 1.814(3) . ?
C22 P4 1.829(3) . ?
C23 P4 1.821(3) . ?
C24 P4 1.828(3) . ?
C25 C30 1.401(4) . ?
C25 C26 1.406(3) . ?
C25 B3 1.633(4) . ?
C26 C27 1.392(4) . ?
C27 C28 1.386(4) . ?
C27 C31 1.507(4) . ?
C28 C29 1.391(4) . ?
C29 C30 1.390(4) . ?
C29 C32 1.498(4) . ?
C31 F3 1.317(4) . ?
C31 F1 1.319(4) . ?
C31 F2 1.344(4) . ?
C32 F5 1.302(4) . ?
C32 F4 1.320(4) . ?
C32 F6 1.341(4) . ?
C33 C34 1.397(3) . ?
C33 C38 1.405(3) . ?
C33 B3 1.642(4) . ?
C34 C35 1.390(4) . ?
C35 C36 1.387(4) . ?
C35 C39 1.501(4) . ?
C36 C37 1.388(4) . ?
C37 C38 1.386(4) . ?
C37 C40 1.502(4) . ?
C39 F10 1.329(4) . ?
C39 F11 1.345(4) . ?
C39 F12 1.347(4) . ?
C40 F9 1.305(4) . ?
C40 F7 1.332(4) . ?
C40 F8 1.360(5) . ?
C41 C42 1.401(3) . ?
C41 C46 1.402(3) . ?
C41 B3 1.635(4) . ?
C42 C43 1.390(3) . ?
C43 C44 1.390(4) . ?
C43 C47 1.497(4) . ?
C44 C45 1.388(4) . ?
C45 C46 1.393(4) . ?
C45 C48 1.504(4) . ?
C47 F14 1.308(3) . ?
C47 F13 1.333(4) . ?
C47 F15 1.343(4) . ?
C48 F17 1.334(3) . ?
C48 F16 1.336(4) . ?
C48 F18 1.341(4) . ?
C49 C54 1.397(3) . ?
C49 C50 1.401(4) . ?
C49 B3 1.633(4) . ?
C50 C51 1.392(4) . ?
C51 C52 1.386(4) . ?
C51 C55 1.504(4) . ?
C52 C53 1.389(4) . ?
C53 C54 1.394(4) . ?
C53 C56 1.499(4) . ?
C55 F21 1.280(5) . ?
C55 F20 1.318(4) . ?
C55 F19 1.341(5) . ?
C56 F24 1.322(3) . ?
C56 F22 1.339(4) . ?
C56 F23 1.346(4) . ?
C57 C62 1.383(7) . ?
C57 C58 1.386(6) . ?
C57 C63 1.503(7) . ?
C58 C59 1.363(7) . ?
C59 C60 1.352(9) . ?
C60 C61 1.404(9) . ?
C61 C62 1.412(9) . ?
B1 O1 1.390(4) . ?
B1 O2 1.405(4) . ?
B1 Rh1 2.068(3) . ?
B2 O4 1.391(4) . ?
B2 O3 1.418(4) . ?
B2 Rh1 2.057(3) . ?
P1 Rh1 2.4411(7) . ?
P2 Rh1 2.4524(8) . ?
P3 Rh1 2.3449(8) . ?
P4 Rh1 2.3672(8) . ?

loop_
_geom_torsion_atom_site_label_1
_geom_torsion_atom_site_label_2
_geom_torsion_atom_site_label_3
_geom_torsion_atom_site_label_4
_geom_torsion
_geom_torsion_site_symmetry_1
_geom_torsion_site_symmetry_2
_geom_torsion_site_symmetry_3
_geom_torsion_site_symmetry_4
_geom_torsion_publ_flag
C6 C1 C2 C3 1.5(5) . . . . ?
O1 C1 C2 C3 -177.1(3) . . . . ?
C6 C1 C2 O2 -179.6(3) . . . . ?
O1 C1 C2 O2 1.8(3) . . . . ?
C1 C2 C3 C4 -0.4(5) . . . . ?
O2 C2 C3 C4 -179.1(3) . . . . ?
C2 C3 C4 C5 -0.9(5) . . . . ?
C3 C4 C5 C6 1.2(6) . . . . ?
C2 C1 C6 C5 -1.2(5) . . . . ?
O1 C1 C6 C5 177.1(3) . . . . ?
C4 C5 C6 C1 -0.1(6) . . . . ?
C12 C7 C8 C9 -1.5(6) . . . . ?
O3 C7 C8 C9 178.9(4) . . . . ?
C12 C7 C8 O4 178.9(3) . . . . ?
O3 C7 C8 O4 -0.7(4) . . . . ?
C7 C8 C9 C10 1.1(6) . . . . ?
O4 C8 C9 C10 -179.3(4) . . . . ?
C8 C9 C10 C11 -0.3(7) . . . . ?
C9 C10 C11 C12 -0.2(6) . . . . ?
C8 C7 C12 C11 0.9(6) . . . . ?
O3 C7 C12 C11 -179.6(3) . . . . ?
C10 C11 C12 C7 -0.1(6) . . . . ?
C30 C25 C26 C27 -1.0(4) . . . . ?
B3 C25 C26 C27 -175.6(2) . . . . ?
C25 C26 C27 C28 0.9(4) . . . . ?
C25 C26 C27 C31 -179.9(3) . . . . ?
C26 C27 C28 C29 -0.4(4) . . . . ?
C31 C27 C28 C29 -179.5(3) . . . . ?
C27 C28 C29 C30 0.0(4) . . . . ?
C27 C28 C29 C32 179.3(3) . . . . ?
C28 C29 C30 C25 -0.1(4) . . . . ?
C32 C29 C30 C25 -179.4(3) . . . . ?
C26 C25 C30 C29 0.6(4) . . . . ?
B3 C25 C30 C29 175.2(2) . . . . ?
C28 C27 C31 F3 -8.5(4) . . . . ?
C26 C27 C31 F3 172.3(3) . . . . ?
C28 C27 C31 F1 -133.8(3) . . . . ?
C26 C27 C31 F1 47.0(4) . . . . ?
C28 C27 C31 F2 109.6(3) . . . . ?
C26 C27 C31 F2 -69.5(4) . . . . ?
C30 C29 C32 F5 -157.6(3) . . . . ?
C28 C29 C32 F5 23.1(5) . . . . ?
C30 C29 C32 F4 75.8(4) . . . . ?
C28 C29 C32 F4 -103.5(4) . . . . ?
C30 C29 C32 F6 -38.8(4) . . . . ?
C28 C29 C32 F6 141.8(3) . . . . ?
C38 C33 C34 C35 -0.5(4) . . . . ?
B3 C33 C34 C35 -171.8(2) . . . . ?
C33 C34 C35 C36 0.5(4) . . . . ?
C33 C34 C35 C39 -179.1(3) . . . . ?
C34 C35 C36 C37 -0.4(4) . . . . ?
C39 C35 C36 C37 179.2(3) . . . . ?
C35 C36 C37 C38 0.2(4) . . . . ?
C35 C36 C37 C40 179.4(3) . . . . ?
C36 C37 C38 C33 -0.3(4) . . . . ?
C40 C37 C38 C33 -179.5(3) . . . . ?
C34 C33 C38 C37 0.4(4) . . . . ?
B3 C33 C38 C37 172.0(2) . . . . ?
C36 C35 C39 F10 0.5(5) . . . . ?
C34 C35 C39 F10 -179.9(3) . . . . ?
C36 C35 C39 F11 -119.4(3) . . . . ?
C34 C35 C39 F11 60.2(4) . . . . ?
C36 C35 C39 F12 123.0(3) . . . . ?
C34 C35 C39 F12 -57.4(4) . . . . ?
C38 C37 C40 F9 -168.2(3) . . . . ?
C36 C37 C40 F9 12.6(5) . . . . ?
C38 C37 C40 F7 64.2(4) . . . . ?
C36 C37 C40 F7 -115.0(3) . . . . ?
C38 C37 C40 F8 -51.1(4) . . . . ?
C36 C37 C40 F8 129.7(3) . . . . ?
C46 C41 C42 C43 -1.0(4) . . . . ?
B3 C41 C42 C43 -174.4(2) . . . . ?
C41 C42 C43 C44 1.0(4) . . . . ?
C41 C42 C43 C47 -177.9(2) . . . . ?
C42 C43 C44 C45 -0.2(4) . . . . ?
C47 C43 C44 C45 178.6(2) . . . . ?
C43 C44 C45 C46 -0.4(4) . . . . ?
C43 C44 C45 C48 -179.8(2) . . . . ?
C44 C45 C46 C41 0.3(4) . . . . ?
C48 C45 C46 C41 179.7(2) . . . . ?
C42 C41 C46 C45 0.4(4) . . . . ?
B3 C41 C46 C45 173.9(2) . . . . ?
C42 C43 C47 F14 173.6(3) . . . . ?
C44 C43 C47 F14 -5.3(4) . . . . ?
C42 C43 C47 F13 50.8(4) . . . . ?
C44 C43 C47 F13 -128.1(3) . . . . ?
C42 C43 C47 F15 -65.1(3) . . . . ?
C44 C43 C47 F15 116.0(3) . . . . ?
C44 C45 C48 F17 -11.9(4) . . . . ?
C46 C45 C48 F17 168.8(2) . . . . ?
C44 C45 C48 F16 109.1(3) . . . . ?
C46 C45 C48 F16 -70.3(3) . . . . ?
C44 C45 C48 F18 -131.5(3) . . . . ?
C46 C45 C48 F18 49.1(3) . . . . ?
C54 C49 C50 C51 1.9(4) . . . . ?
B3 C49 C50 C51 176.1(2) . . . . ?
C49 C50 C51 C52 -0.8(4) . . . . ?
C49 C50 C51 C55 -178.8(3) . . . . ?
C50 C51 C52 C53 -0.5(4) . . . . ?
C55 C51 C52 C53 177.5(3) . . . . ?
C51 C52 C53 C54 0.6(4) . . . . ?
C51 C52 C53 C56 -176.9(3) . . . . ?
C52 C53 C54 C49 0.5(4) . . . . ?
C56 C53 C54 C49 178.0(3) . . . . ?
C50 C49 C54 C53 -1.7(4) . . . . ?
B3 C49 C54 C53 -175.9(2) . . . . ?
C52 C51 C55 F21 -93.5(4) . . . . ?
C50 C51 C55 F21 84.5(4) . . . . ?
C52 C51 C55 F20 28.0(5) . . . . ?
C50 C51 C55 F20 -153.9(3) . . . . ?
C52 C51 C55 F19 143.7(4) . . . . ?
C50 C51 C55 F19 -38.3(5) . . . . ?
C52 C53 C56 F24 -16.9(4) . . . . ?
C54 C53 C56 F24 165.5(3) . . . . ?
C52 C53 C56 F22 -138.8(3) . . . . ?
C54 C53 C56 F22 43.7(4) . . . . ?
C52 C53 C56 F23 103.8(3) . . . . ?
C54 C53 C56 F23 -73.8(4) . . . . ?
C62 C57 C58 C59 0.7(6) . . . . ?
C63 C57 C58 C59 -178.6(4) . . . . ?
C57 C58 C59 C60 0.0(7) . . . . ?
C58 C59 C60 C61 -0.7(7) . . . . ?
C59 C60 C61 C62 0.7(7) . . . . ?
C58 C57 C62 C61 -0.7(6) . . . . ?
C63 C57 C62 C61 178.6(4) . . . . ?
C60 C61 C62 C57 0.0(7) . . . . ?
C30 C25 B3 C49 150.3(2) . . . . ?
C26 C25 B3 C49 -35.4(3) . . . . ?
C30 C25 B3 C41 -88.6(3) . . . . ?
C26 C25 B3 C41 85.7(3) . . . . ?
C30 C25 B3 C33 34.3(3) . . . . ?
C26 C25 B3 C33 -151.4(2) . . . . ?
C54 C49 B3 C25 -32.2(3) . . . . ?
C50 C49 B3 C25 153.9(2) . . . . ?
C54 C49 B3 C41 -148.7(2) . . . . ?
C50 C49 B3 C41 37.4(3) . . . . ?
C54 C49 B3 C33 88.8(3) . . . . ?
C50 C49 B3 C33 -85.1(3) . . . . ?
C42 C41 B3 C25 86.1(3) . . . . ?
C46 C41 B3 C25 -86.9(3) . . . . ?
C42 C41 B3 C49 -152.2(2) . . . . ?
C46 C41 B3 C49 34.8(3) . . . . ?
C42 C41 B3 C33 -35.7(3) . . . . ?
C46 C41 B3 C33 151.3(2) . . . . ?
C34 C33 B3 C25 -148.6(2) . . . . ?
C38 C33 B3 C25 40.5(3) . . . . ?
C34 C33 B3 C49 89.9(3) . . . . ?
C38 C33 B3 C49 -81.0(3) . . . . ?
C34 C33 B3 C41 -31.3(3) . . . . ?
C38 C33 B3 C41 157.8(2) . . . . ?
O2 B1 O1 C1 -0.4(3) . . . . ?
Rh1 B1 O1 C1 177.7(2) . . . . ?
C2 C1 O1 B1 -0.8(3) . . . . ?
C6 C1 O1 B1 -179.3(3) . . . . ?
C1 C2 O2 B1 -2.0(3) . . . . ?
C3 C2 O2 B1 176.8(3) . . . . ?
O1 B1 O2 C2 1.4(3) . . . . ?
Rh1 B1 O2 C2 -176.6(2) . . . . ?
C8 C7 O3 B2 0.0(4) . . . . ?
C12 C7 O3 B2 -179.6(4) . . . . ?
O4 B2 O3 C7 0.8(3) . . . . ?
Rh1 B2 O3 C7 -175.0(2) . . . . ?
C7 C8 O4 B2 1.2(4) . . . . ?
C9 C8 O4 B2 -178.4(4) . . . . ?
O3 B2 O4 C8 -1.2(3) . . . . ?
Rh1 B2 O4 C8 173.9(2) . . . . ?
